data_7228934
loop_
_publ_author_name
'Topi\'c, Filip'
'Puttreddy, Rakesh'
'Rautiainen, J. Mikko'
'Tuononen, Heikki M.'
'Rissanen, Kari'

_publ_section_title
;
 Tridentate C--I&#x22EF;O&#x2212;--N+ halogen bonds
;
_journal_name_full CrystEngComm
_journal_paper_doi 10.1039/C7CE01381G
_journal_year 2017
_chemical_formula_moiety '2(C2 F4 I2), C6 H7 N O'
_chemical_formula_sum 'C10 H7 F8 I4 N O'
_chemical_formula_weight 816.77
_space_group_crystal_system orthorhombic
_space_group_IT_number 19
_space_group_name_Hall 'P 2ac 2ab'
_space_group_name_H-M_alt 'P 21 21 21'
_symmetry_space_group_name_Hall 'P 2ac 2ab'
_symmetry_space_group_name_H-M 'P 21 21 21'
_atom_sites_solution_hydrogens geom
_atom_sites_solution_primary iterative
_atom_sites_solution_secondary difmap
_audit_creation_method SHELXL-2016/6
_audit_update_record
;
2017-06-22 deposited with the CCDC.
2017-08-17 downloaded from the CCDC.
;
_cell_angle_alpha 90
_cell_angle_beta 90
_cell_angle_gamma 90
_cell_formula_units_Z 12
_cell_length_a 16.0396(5)
_cell_length_b 18.4264(4)
_cell_length_c 20.1968(6)
_cell_measurement_reflns_used 11827
_cell_measurement_temperature 123.0(1)
_cell_measurement_theta_max 28.7590
_cell_measurement_theta_min 3.2340
_cell_volume 5969.2(3)
_computing_cell_refinement 'CrysAlisPro 1.171.38.46 (Rigaku OD, 2015)'
_computing_data_collection 'CrysAlisPro 1.171.38.46 (Rigaku OD, 2015)'
_computing_data_reduction 'CrysAlisPro 1.171.38.46 (Rigaku OD, 2015)'
_computing_publication_material 'OLEX2 (Dolomanov et al., 2009) & WinGX publication routines (Farrugia, 2012)'
_computing_structure_refinement 'SHELXL-2016/6 (Sheldrick, 2015)'
_computing_structure_solution 'SHELXT-2014/5 (Sheldrick, 2015)'
_diffrn_ambient_temperature 123.0(1)
_diffrn_detector 'CCD plate'
_diffrn_detector_area_resol_mean 16.0107
_diffrn_detector_type Eos
_diffrn_measured_fraction_theta_full 0.997
_diffrn_measured_fraction_theta_max 0.904
_diffrn_measurement_device 'four-circle diffractometer'
_diffrn_measurement_device_type 'SuperNova, Single source at offset, Eos'
_diffrn_measurement_method '\w scans'
_diffrn_radiation_monochromator mirror
_diffrn_radiation_probe x-ray
_diffrn_radiation_type MoK\a
_diffrn_radiation_wavelength 0.71073
_diffrn_reflns_av_R_equivalents 0.0381
_diffrn_reflns_av_unetI/netI 0.0481
_diffrn_reflns_Laue_measured_fraction_full 0.997
_diffrn_reflns_Laue_measured_fraction_max 0.904
_diffrn_reflns_limit_h_max 21
_diffrn_reflns_limit_h_min -21
_diffrn_reflns_limit_k_max 23
_diffrn_reflns_limit_k_min -23
_diffrn_reflns_limit_l_max 22
_diffrn_reflns_limit_l_min -25
_diffrn_reflns_number 38462
_diffrn_reflns_point_group_measured_fraction_full 0.998
_diffrn_reflns_point_group_measured_fraction_max 0.904
_diffrn_reflns_theta_full 25.250
_diffrn_reflns_theta_max 28.931
_diffrn_reflns_theta_min 2.948
_diffrn_source 'micro-focus sealed X-ray tube'
_diffrn_source_type 'SuperNova (Mo) X-ray Source'
_exptl_absorpt_coefficient_mu 6.332
_exptl_absorpt_correction_T_max 0.764
_exptl_absorpt_correction_T_min 0.409
_exptl_absorpt_correction_type gaussian
_exptl_absorpt_process_details
;
CrysAlisPro 1.171.38.46 (Rigaku Oxford Diffraction, 2015)
Numerical absorption correction based on gaussian integration over
 a multifaceted crystal model.
Empirical absorption correction using spherical harmonics,
 implemented in SCALE3 ABSPACK scaling algorithm.
;
_exptl_crystal_colour colourless
_exptl_crystal_density_diffrn 2.727
_exptl_crystal_density_method 'not measured'
_exptl_crystal_description block
_exptl_crystal_F_000 4392
_exptl_crystal_size_max 0.183
_exptl_crystal_size_mid 0.157
_exptl_crystal_size_min 0.093
_refine_diff_density_max 1.738
_refine_diff_density_min -1.431
_refine_diff_density_rms 0.238
_refine_ls_abs_structure_details
;
 Refined as an inversion twin.
;
_refine_ls_abs_structure_Flack 0.48(7)
_refine_ls_extinction_method none
_refine_ls_goodness_of_fit_ref 1.168
_refine_ls_hydrogen_treatment constr
_refine_ls_matrix_type full
_refine_ls_number_parameters 927
_refine_ls_number_reflns 13577
_refine_ls_number_restraints 4425
_refine_ls_restrained_S_all 1.074
_refine_ls_R_factor_all 0.0795
_refine_ls_R_factor_gt 0.0576
_refine_ls_shift/su_max 0.001
_refine_ls_shift/su_mean 0.000
_refine_ls_structure_factor_coef Fsqd
_refine_ls_weighting_details 'w=1/[\s^2^(Fo^2^)+(0.0180P)^2^+90.7239P] where P=(Fo^2^+2Fc^2^)/3'
_refine_ls_weighting_scheme calc
_refine_ls_wR_factor_gt 0.1068
_refine_ls_wR_factor_ref 0.1187
_reflns_Friedel_coverage 0.837
_reflns_Friedel_fraction_full 0.999
_reflns_Friedel_fraction_max 0.905
_reflns_number_gt 10898
_reflns_number_total 13577
_reflns_threshold_expression 'I > 2\s(I)'
_cod_data_source_file c7ce01381g2.cif
_cod_data_source_block 3_DI2
_cod_database_code 7228934
_shelx_shelxl_version_number 2016/6
_shelx_space_group_comment
;
The symmetry employed for this shelxl refinement is uniquely defined
by the following loop, which should always be used as a source of
symmetry information in preference to the above space-group names.
They are only intended as comments.
;
_shelx_estimated_absorpt_t_min 0.390
_shelx_estimated_absorpt_t_max 0.590

loop_
_space_group_symop_operation_xyz
'x, y, z'
'-x+1/2, -y, z+1/2'
'-x, y+1/2, -z+1/2'
'x+1/2, -y+1/2, -z'

loop_
_atom_site_label
_atom_site_type_symbol
_atom_site_fract_x
_atom_site_fract_y
_atom_site_fract_z
_atom_site_U_iso_or_equiv
_atom_site_adp_type
_atom_site_occupancy
_atom_site_site_symmetry_order
_atom_site_calc_flag
_atom_site_refinement_flags_posn
_atom_site_refinement_flags_adp
_atom_site_refinement_flags_occupancy
_atom_site_disorder_assembly
_atom_site_disorder_group
C3A C 0.5978(10) 0.1519(7) 0.3958(6) 0.037(4) Uani 1 1 d D . . . .
H3A H 0.577928 0.197179 0.379731 0.045 Uiso 1 1 calc R U . . .
C4A C 0.5924(9) 0.0912(7) 0.3567(7) 0.036(4) Uani 1 1 d D . . . .
H4A H 0.568747 0.095317 0.313712 0.043 Uiso 1 1 calc R U . . .
C5A C 0.6202(8) 0.0243(7) 0.3779(6) 0.030(4) Uani 1 1 d D . . . .
C6A C 0.6543(12) 0.0228(7) 0.4407(7) 0.032(4) Uani 1 1 d D . . . .
H6A H 0.675641 -0.021731 0.457255 0.038 Uiso 1 1 calc R U . . .
C7A C 0.6584(11) 0.0837(6) 0.4800(7) 0.034(4) Uani 1 1 d D . . . .
H7A H 0.680534 0.080540 0.523516 0.041 Uiso 1 1 calc R U . . .
C8A C 0.6116(13) -0.0432(8) 0.3368(9) 0.043(5) Uani 1 1 d D . . . .
H8A1 H 0.571573 -0.076129 0.357926 0.065 Uiso 1 1 calc R U . . .
H8A2 H 0.665854 -0.067278 0.333288 0.065 Uiso 1 1 calc R U . . .
H8A3 H 0.591590 -0.030283 0.292533 0.065 Uiso 1 1 calc R U . . .
N2A N 0.6310(7) 0.1476(6) 0.4565(5) 0.017(3) Uani 1 1 d D . . . .
O1A O 0.6337(7) 0.2073(6) 0.4951(6) 0.026(3) Uani 1 1 d D . . . .
C3B C 0.3872(11) 0.8492(8) 0.7730(6) 0.040(5) Uani 1 1 d D . . . .
H3B H 0.400635 0.803120 0.791252 0.048 Uiso 1 1 calc R U . . .
C4B C 0.3914(10) 0.9102(8) 0.8121(7) 0.049(6) Uani 1 1 d D . . . .
H4B H 0.407614 0.905212 0.857150 0.059 Uiso 1 1 calc R U . . .
C5B C 0.3730(9) 0.9782(7) 0.7882(7) 0.036(4) Uani 1 1 d D . . . .
C6B C 0.3494(14) 0.9805(7) 0.7227(8) 0.046(5) Uani 1 1 d D . . . .
H6B H 0.336042 1.026106 0.703529 0.055 Uiso 1 1 calc R U . . .
C7B C 0.3444(14) 0.9194(7) 0.6841(7) 0.041(5) Uani 1 1 d D . . . .
H7B H 0.326717 0.923070 0.639350 0.049 Uiso 1 1 calc R U . . .
C8B C 0.3805(14) 1.0457(10) 0.8298(10) 0.055(7) Uani 1 1 d D . . . .
H8B1 H 0.363616 1.034845 0.875337 0.083 Uiso 1 1 calc R U . . .
H8B2 H 0.344260 1.083640 0.811616 0.083 Uiso 1 1 calc R U . . .
H8B3 H 0.438423 1.062559 0.829404 0.083 Uiso 1 1 calc R U . . .
N2B N 0.3644(8) 0.8542(6) 0.7097(5) 0.023(3) Uani 1 1 d D . . . .
O1B O 0.3627(8) 0.7952(6) 0.6702(5) 0.025(3) Uani 1 1 d D . . . .
C3C C 0.1242(13) 0.3472(8) 0.9421(6) 0.066(9) Uani 1 1 d D . . . .
H3C H 0.118747 0.299913 0.960317 0.079 Uiso 1 1 calc R U . . .
C4C C 0.1189(12) 0.4069(8) 0.9824(7) 0.060(8) Uani 1 1 d D . . . .
H4C H 0.110068 0.399885 1.028420 0.071 Uiso 1 1 calc R U . . .
C5C C 0.1261(10) 0.4767(8) 0.9586(7) 0.044(5) Uani 1 1 d D . . . .
C6C C 0.1406(16) 0.4820(8) 0.8917(8) 0.058(6) Uani 1 1 d D . . . .
H6C H 0.145990 0.528894 0.872554 0.070 Uiso 1 1 calc R U . . .
C7C C 0.1475(15) 0.4222(7) 0.8514(7) 0.051(5) Uani 1 1 d D . . . .
H7C H 0.159771 0.427887 0.805695 0.061 Uiso 1 1 calc R U . . .
C8C C 0.1171(14) 0.5416(10) 1.0033(11) 0.061(7) Uani 1 1 d D . . . .
H8C1 H 0.138187 0.584888 0.980601 0.091 Uiso 1 1 calc R U . . .
H8C2 H 0.149155 0.533610 1.043957 0.091 Uiso 1 1 calc R U . . .
H8C3 H 0.058184 0.548560 1.014412 0.091 Uiso 1 1 calc R U . . .
N2C N 0.1369(9) 0.3556(6) 0.8772(5) 0.027(3) Uani 1 1 d D . . . .
O1C O 0.1366(8) 0.2981(6) 0.8362(5) 0.030(3) Uani 1 1 d D . . . .
C1S C 0.3850(6) 0.2888(6) 0.6295(5) 0.031(4) Uani 1 1 d D . . . .
C2S C 0.3703(6) 0.2392(6) 0.6881(5) 0.032(4) Uani 1 1 d D . . . .
F1S F 0.3992(8) 0.3566(5) 0.6525(6) 0.054(4) Uani 1 1 d D . . . .
F2S F 0.3157(6) 0.2904(7) 0.5917(5) 0.048(3) Uani 1 1 d D . . . .
F3S F 0.4403(6) 0.2383(8) 0.7256(5) 0.063(5) Uani 1 1 d D . . . .
F4S F 0.3566(8) 0.1717(5) 0.6640(6) 0.048(3) Uani 1 1 d D . . . .
I1S I 0.49097(10) 0.25527(7) 0.57083(7) 0.0348(3) Uani 1 1 d D . . . .
I2S I 0.26539(8) 0.27134(7) 0.74825(7) 0.0326(3) Uani 1 1 d D . . . .
C1T C 0.8401(7) 0.2700(6) 0.6672(5) 0.024(3) Uani 0.755(16) 1 d D U P A 1
C2T C 0.9043(7) 0.2116(6) 0.6809(5) 0.021(3) Uani 0.755(16) 1 d D U P A 1
F1T F 0.8799(10) 0.3311(7) 0.6484(8) 0.039(4) Uani 0.755(16) 1 d D U P A 1
F2T F 0.7985(8) 0.2850(8) 0.7237(5) 0.030(3) Uani 0.755(16) 1 d D U P A 1
F3T F 0.9440(8) 0.1962(9) 0.6236(6) 0.038(4) Uani 0.755(16) 1 d D U P A 1
F4T F 0.8649(11) 0.1507(7) 0.7009(9) 0.037(4) Uani 0.755(16) 1 d D U P A 1
I1T I 0.7525(3) 0.2393(3) 0.5906(3) 0.0255(8) Uani 0.755(16) 1 d D U P A 1
I2T I 0.9962(5) 0.2430(6) 0.7537(4) 0.0242(11) Uani 0.755(16) 1 d D U P A 1
C1T' C 0.8836(12) 0.2526(14) 0.6380(10) 0.026(5) Uani 0.245(16) 1 d D U P A 2
C2T' C 0.8792(14) 0.2252(13) 0.7086(10) 0.023(5) Uani 0.245(16) 1 d D U P A 2
F1T' F 0.9506(13) 0.223(2) 0.6081(14) 0.029(7) Uani 0.245(16) 1 d D U P A 2
F2T' F 0.894(3) 0.3252(15) 0.6392(19) 0.036(7) Uani 0.245(16) 1 d D U P A 2
F3T' F 0.869(3) 0.1526(14) 0.7072(19) 0.031(7) Uani 0.245(16) 1 d D U P A 2
F4T' F 0.8123(15) 0.2558(19) 0.7381(14) 0.020(6) Uani 0.245(16) 1 d D U P A 2
I1T' I 0.7726(9) 0.2264(9) 0.5825(8) 0.027(2) Uani 0.245(16) 1 d D U P A 2
I2T' I 0.9896(14) 0.2511(18) 0.7649(11) 0.022(3) Uani 0.245(16) 1 d D U P A 2
C1U C 0.6369(9) 0.4618(5) 0.4081(7) 0.033(4) Uani 0.75(3) 1 d D U P B 1
C2U C 0.6048(9) 0.4657(6) 0.3376(7) 0.043(4) Uani 0.75(3) 1 d D U P B 1
F1U F 0.5832(11) 0.4983(7) 0.4473(8) 0.042(4) Uani 0.75(3) 1 d D U P B 1
F2U F 0.7112(9) 0.4962(7) 0.4114(9) 0.035(4) Uani 0.75(3) 1 d D U P B 1
F3U F 0.5325(10) 0.4283(8) 0.3337(10) 0.053(5) Uani 0.75(3) 1 d D U P B 1
F4U F 0.6615(12) 0.4339(9) 0.2977(8) 0.055(4) Uani 0.75(3) 1 d D U P B 1
I2U I 0.5830(5) 0.5765(2) 0.3071(3) 0.0380(11) Uani 0.75(3) 1 d D U P B 1
I1U I 0.64802(9) 0.35165(7) 0.44231(6) 0.0324(3) Uani 1 1 d D . . . .
C1U' C 0.646(2) 0.4608(8) 0.4039(13) 0.036(5) Uani 0.25(3) 1 d D U P B 2
C2U' C 0.6044(19) 0.4657(10) 0.3368(13) 0.045(5) Uani 0.25(3) 1 d D U P B 2
F1U' F 0.605(4) 0.5046(13) 0.4463(18) 0.038(7) Uani 0.25(3) 1 d D U P B 2
F2U' F 0.725(3) 0.485(2) 0.398(2) 0.040(7) Uani 0.25(3) 1 d D U P B 2
F3U' F 0.523(2) 0.449(3) 0.345(2) 0.049(7) Uani 0.25(3) 1 d D U P B 2
F4U' F 0.640(3) 0.4165(14) 0.2960(17) 0.047(7) Uani 0.25(3) 1 d D U P B 2
I2U' I 0.617(3) 0.5719(7) 0.2926(11) 0.058(6) Uani 0.25(3) 1 d D U P B 2
C1V C 0.3648(8) 0.5387(5) 0.7506(6) 0.039(4) Uani 0.773(16) 1 d D U P C 1
C2V C 0.4077(9) 0.5357(6) 0.8172(6) 0.038(4) Uani 0.773(16) 1 d D U P C 1
F1V F 0.2884(8) 0.5090(8) 0.7561(9) 0.058(5) Uani 0.773(16) 1 d D U P C 1
F2V F 0.4093(11) 0.4990(7) 0.7070(7) 0.047(4) Uani 0.773(16) 1 d D U P C 1
F3V F 0.3628(13) 0.5747(8) 0.8610(7) 0.059(5) Uani 0.773(16) 1 d D U P C 1
F4V F 0.4837(8) 0.5662(7) 0.8115(8) 0.045(4) Uani 0.773(16) 1 d D U P C 1
I2V I 0.4219(3) 0.42692(17) 0.8539(2) 0.0361(8) Uani 0.773(16) 1 d D U P C 1
I1V I 0.35556(9) 0.64886(7) 0.71645(7) 0.0331(3) Uani 1 1 d D . . . .
C1V' C 0.3661(18) 0.5393(7) 0.7535(10) 0.042(5) Uani 0.227(16) 1 d D U P C 2
C2V' C 0.371(2) 0.5369(9) 0.8283(11) 0.047(5) Uani 0.227(16) 1 d D U P C 2
F1V' F 0.300(3) 0.4996(14) 0.7328(18) 0.044(7) Uani 0.227(16) 1 d D U P C 2
F2V' F 0.436(2) 0.5088(15) 0.7289(19) 0.042(7) Uani 0.227(16) 1 d D U P C 2
F3V' F 0.300(3) 0.5660(17) 0.8531(17) 0.050(7) Uani 0.227(16) 1 d D U P C 2
F4V' F 0.435(3) 0.5787(14) 0.8478(19) 0.053(7) Uani 0.227(16) 1 d D U P C 2
I2V' I 0.3868(18) 0.4287(6) 0.8673(8) 0.058(4) Uani 0.227(16) 1 d D U P C 2
C1W C 0.1394(7) 0.0362(5) 0.9163(5) 0.035(4) Uani 1 1 d D . . . .
C2W C 0.0945(7) 0.0323(5) 0.9823(5) 0.040(5) Uani 1 1 d D . . . .
F1W F 0.0969(10) -0.0045(6) 0.8723(5) 0.064(4) Uani 1 1 d D . . . .
F2W F 0.2158(7) 0.0075(7) 0.9245(8) 0.083(6) Uani 1 1 d D . . . .
F3W F 0.0189(6) 0.0628(6) 0.9745(6) 0.049(3) Uani 1 1 d D . . . .
F4W F 0.1374(9) 0.0722(6) 1.0266(5) 0.069(5) Uani 1 1 d D . . . .
I1W I 0.14738(10) 0.14686(8) 0.88236(7) 0.0386(3) Uani 1 1 d D . . . .
I2W I 0.08221(9) -0.07733(7) 1.01763(7) 0.0396(3) Uani 1 1 d D . . . .
C1X C 0.1207(9) 0.7346(9) 0.5300(7) 0.035(4) Uani 0.504(15) 1 d D U P D 1
C2X C 0.1109(9) 0.7784(9) 0.4669(7) 0.037(4) Uani 0.504(15) 1 d D U P D 1
F1X F 0.1308(16) 0.6645(9) 0.5129(13) 0.049(5) Uani 0.504(15) 1 d D U P D 1
F2X F 0.0504(10) 0.7429(13) 0.5656(10) 0.049(5) Uani 0.504(15) 1 d D U P D 1
F3X F 0.1799(10) 0.7673(15) 0.4302(10) 0.052(5) Uani 0.504(15) 1 d D U P D 1
F4X F 0.1044(17) 0.8488(9) 0.4849(12) 0.052(5) Uani 0.504(15) 1 d D U P D 1
I1X I 0.2267(6) 0.7702(7) 0.5882(5) 0.0251(15) Uani 0.504(15) 1 d D U P D 1
I2X I 0.0034(7) 0.7491(8) 0.4082(5) 0.0197(14) Uani 0.504(15) 1 d D U P D 1
C1X' C 0.1518(9) 0.7279(9) 0.5027(8) 0.035(4) Uani 0.496(15) 1 d D U P D 2
C2X' C 0.0821(9) 0.7825(9) 0.4906(8) 0.037(4) Uani 0.496(15) 1 d D U P D 2
F1X' F 0.1896(11) 0.7194(12) 0.4435(8) 0.039(5) Uani 0.496(15) 1 d D U P D 2
F2X' F 0.1146(15) 0.6660(10) 0.5227(13) 0.051(6) Uani 0.496(15) 1 d D U P D 2
F3X' F 0.1181(15) 0.8434(11) 0.4670(13) 0.053(6) Uani 0.496(15) 1 d D U P D 2
F4X' F 0.0453(12) 0.7952(14) 0.5494(8) 0.049(5) Uani 0.496(15) 1 d D U P D 2
I1X' I 0.2405(6) 0.7629(7) 0.5764(5) 0.0256(15) Uani 0.496(15) 1 d D U P D 2
I2X' I -0.0074(8) 0.7415(9) 0.4195(6) 0.0260(19) Uani 0.496(15) 1 d D U P D 2

loop_
_atom_site_aniso_label
_atom_site_aniso_U_11
_atom_site_aniso_U_22
_atom_site_aniso_U_33
_atom_site_aniso_U_23
_atom_site_aniso_U_13
_atom_site_aniso_U_12
C3A 0.056(12) 0.024(8) 0.032(8) 0.002(6) -0.007(8) -0.009(8)
C4A 0.043(11) 0.034(8) 0.032(9) 0.000(6) -0.007(8) -0.007(8)
C5A 0.025(9) 0.030(7) 0.034(8) -0.002(6) 0.012(7) -0.008(7)
C6A 0.035(11) 0.015(7) 0.045(8) 0.003(6) 0.000(8) 0.004(7)
C7A 0.047(12) 0.024(7) 0.031(9) 0.006(5) 0.002(8) 0.001(7)
C8A 0.055(14) 0.031(9) 0.043(12) -0.005(8) 0.003(10) -0.011(10)
N2A 0.011(6) 0.016(6) 0.026(6) -0.001(5) 0.010(5) 0.000(5)
O1A 0.019(6) 0.025(6) 0.034(7) -0.008(5) 0.000(5) -0.005(5)
C3B 0.058(13) 0.036(9) 0.025(7) 0.009(6) -0.002(8) -0.006(10)
C4B 0.073(17) 0.046(9) 0.029(10) -0.001(7) -0.021(10) -0.001(10)
C5B 0.027(11) 0.034(8) 0.047(9) -0.006(7) 0.006(8) -0.006(8)
C6B 0.061(15) 0.023(8) 0.053(9) 0.010(7) -0.009(10) 0.003(10)
C7B 0.057(14) 0.032(8) 0.035(10) 0.007(6) -0.013(10) 0.008(9)
C8B 0.051(16) 0.055(12) 0.060(15) -0.022(11) 0.003(12) -0.011(12)
N2B 0.015(7) 0.029(6) 0.027(6) -0.002(5) -0.005(6) -0.002(6)
O1B 0.023(6) 0.026(6) 0.025(6) -0.002(5) -0.001(5) 0.001(6)
C3C 0.13(3) 0.045(10) 0.024(8) -0.003(7) 0.025(11) -0.011(14)
C4C 0.10(2) 0.043(9) 0.032(10) -0.005(7) 0.014(12) -0.011(11)
C5C 0.038(13) 0.034(9) 0.060(10) -0.003(7) 0.004(10) -0.001(9)
C6C 0.084(19) 0.028(9) 0.062(10) 0.010(8) 0.004(12) 0.003(12)
C7C 0.071(16) 0.031(8) 0.050(11) 0.009(7) -0.003(12) -0.010(10)
C8C 0.051(15) 0.039(11) 0.093(17) -0.021(12) 0.001(14) -0.008(11)
N2C 0.025(8) 0.031(7) 0.026(7) 0.000(5) 0.016(6) -0.012(7)
O1C 0.028(7) 0.034(6) 0.028(7) -0.001(5) 0.001(6) 0.002(6)
C1S 0.031(10) 0.027(9) 0.036(11) 0.006(8) 0.003(8) -0.002(8)
C2S 0.026(10) 0.017(8) 0.053(12) 0.000(8) 0.016(8) 0.002(7)
F1S 0.071(9) 0.026(6) 0.065(9) -0.012(6) 0.042(7) -0.012(6)
F2S 0.032(6) 0.075(9) 0.035(7) -0.001(6) -0.002(5) 0.008(6)
F3S 0.030(7) 0.135(14) 0.023(6) 0.014(7) -0.007(5) 0.020(8)
F4S 0.056(8) 0.026(6) 0.063(8) 0.001(5) 0.028(7) 0.002(6)
I1S 0.0318(7) 0.0312(8) 0.0413(8) -0.0076(5) 0.0128(6) -0.0056(5)
I2S 0.0260(6) 0.0361(7) 0.0355(7) -0.0027(6) 0.0087(5) -0.0046(6)
C1T 0.020(7) 0.020(6) 0.031(7) 0.002(6) 0.001(5) 0.003(5)
C2T 0.018(7) 0.018(6) 0.027(7) 0.000(6) 0.001(5) 0.000(5)
F1T 0.040(8) 0.025(6) 0.053(9) 0.015(6) -0.012(7) -0.006(6)
F2T 0.027(7) 0.031(8) 0.033(7) -0.005(6) 0.000(5) 0.016(6)
F3T 0.029(7) 0.054(10) 0.030(7) -0.013(6) 0.002(5) 0.011(7)
F4T 0.036(8) 0.020(6) 0.055(9) 0.009(6) -0.011(7) -0.009(6)
I1T 0.0209(18) 0.0222(15) 0.0334(15) -0.0003(10) -0.0077(14) 0.0020(12)
I2T 0.0239(17) 0.025(2) 0.024(2) -0.0045(19) -0.0035(18) 0.0063(13)
C1T' 0.022(9) 0.030(9) 0.027(9) 0.001(8) 0.002(7) 0.000(8)
C2T' 0.021(9) 0.020(9) 0.027(9) -0.001(8) 0.001(7) 0.002(8)
F1T' 0.022(10) 0.040(14) 0.024(13) -0.011(12) 0.003(10) -0.001(11)
F2T' 0.037(14) 0.028(10) 0.043(14) 0.009(10) -0.011(13) 0.001(10)
F3T' 0.030(14) 0.020(9) 0.042(14) 0.001(10) -0.004(12) 0.000(10)
F4T' 0.022(10) 0.015(12) 0.025(12) 0.007(11) 0.004(10) 0.005(10)
I1T' 0.022(5) 0.033(5) 0.028(4) 0.000(3) -0.010(4) 0.013(3)
I2T' 0.019(4) 0.029(7) 0.019(6) -0.012(4) 0.003(4) 0.007(3)
C1U 0.029(8) 0.020(7) 0.049(8) 0.003(6) -0.005(6) -0.007(6)
C2U 0.053(8) 0.018(7) 0.057(8) 0.004(7) -0.017(7) -0.010(6)
F1U 0.035(9) 0.027(7) 0.063(8) 0.000(6) 0.001(7) -0.003(6)
F2U 0.031(7) 0.025(7) 0.049(9) 0.006(7) -0.008(7) -0.011(6)
F3U 0.060(8) 0.019(7) 0.080(10) 0.006(7) -0.037(7) -0.019(7)
F4U 0.086(11) 0.021(7) 0.056(8) -0.001(7) 0.001(8) -0.017(8)
I2U 0.041(2) 0.0286(11) 0.0439(18) 0.0092(10) -0.0090(15) -0.0040(12)
I1U 0.0280(6) 0.0284(6) 0.0407(7) 0.0092(5) -0.0011(6) -0.0019(6)
C1U' 0.035(10) 0.022(9) 0.052(9) 0.006(8) -0.004(9) -0.006(9)
C2U' 0.056(10) 0.018(9) 0.060(9) 0.004(8) -0.018(9) -0.006(9)
F1U' 0.033(14) 0.026(10) 0.055(11) 0.005(10) 0.000(11) -0.007(11)
F2U' 0.033(11) 0.035(13) 0.052(15) 0.015(13) 0.000(11) -0.006(11)
F3U' 0.056(11) 0.017(15) 0.074(15) -0.001(13) -0.024(11) -0.006(11)
F4U' 0.066(14) 0.014(11) 0.059(12) 0.001(10) -0.017(12) -0.013(12)
I2U' 0.088(15) 0.029(4) 0.056(7) 0.014(4) -0.022(8) 0.000(6)
C1V 0.036(8) 0.036(8) 0.043(8) 0.016(7) 0.004(6) -0.005(7)
C2V 0.048(9) 0.024(7) 0.042(8) 0.007(6) 0.003(7) -0.001(7)
F1V 0.036(7) 0.065(9) 0.075(11) 0.039(9) -0.009(7) -0.011(7)
F2V 0.053(9) 0.045(8) 0.041(8) -0.004(6) -0.004(7) 0.001(7)
F3V 0.095(11) 0.047(8) 0.035(7) 0.007(6) 0.016(8) 0.026(9)
F4V 0.049(8) 0.022(7) 0.066(10) 0.010(6) -0.018(7) -0.010(6)
I2V 0.0355(16) 0.0246(10) 0.0482(15) 0.0111(9) -0.0051(12) 0.0013(11)
I1V 0.0303(6) 0.0309(7) 0.0380(7) 0.0111(6) 0.0029(6) 0.0025(6)
C1V' 0.041(10) 0.036(9) 0.048(9) 0.015(9) 0.001(9) -0.005(9)
C2V' 0.061(11) 0.031(9) 0.048(9) 0.011(9) -0.001(9) 0.000(9)
F1V' 0.039(11) 0.042(11) 0.050(14) 0.014(12) 0.003(11) -0.008(11)
F2V' 0.041(12) 0.034(12) 0.050(13) 0.011(12) -0.001(11) -0.003(10)
F3V' 0.073(13) 0.033(13) 0.045(14) 0.006(13) 0.005(13) 0.005(12)
F4V' 0.069(13) 0.034(11) 0.054(13) 0.008(12) -0.011(12) -0.002(12)
I2V' 0.087(12) 0.027(4) 0.059(7) 0.015(4) -0.020(7) 0.006(6)
C1W 0.023(9) 0.041(11) 0.042(11) 0.004(9) 0.005(9) 0.017(9)
C2W 0.030(11) 0.053(13) 0.037(12) 0.002(9) -0.002(9) -0.013(10)
F1W 0.127(14) 0.032(7) 0.035(8) -0.010(5) 0.002(8) -0.010(8)
F2W 0.035(8) 0.067(10) 0.148(16) 0.054(10) 0.025(9) 0.026(7)
F3W 0.033(7) 0.037(7) 0.078(9) 0.015(6) 0.013(6) 0.012(6)
F4W 0.121(14) 0.050(8) 0.037(7) 0.000(6) -0.025(8) -0.041(9)
I1W 0.0372(7) 0.0329(7) 0.0456(8) 0.0135(6) -0.0057(6) -0.0041(7)
I2W 0.0368(7) 0.0345(7) 0.0474(8) 0.0133(6) -0.0022(6) -0.0043(6)
C1X 0.028(9) 0.035(8) 0.041(9) 0.006(8) -0.007(7) -0.012(8)
C2X 0.037(9) 0.033(8) 0.040(9) 0.005(7) -0.011(7) -0.014(8)
F1X 0.047(11) 0.030(8) 0.071(12) 0.002(8) -0.023(10) -0.012(8)
F2X 0.025(8) 0.073(12) 0.049(10) 0.009(9) 0.001(8) -0.016(9)
F3X 0.033(8) 0.074(12) 0.049(10) 0.007(10) -0.003(8) -0.018(9)
F4X 0.069(12) 0.030(8) 0.056(12) 0.001(8) -0.030(10) -0.008(8)
I1X 0.020(3) 0.023(3) 0.032(3) -0.007(2) -0.001(2) 0.004(2)
I2X 0.015(2) 0.027(4) 0.017(3) 0.0062(19) 0.0011(19) -0.0002(18)
C1X' 0.031(9) 0.029(8) 0.045(9) -0.002(8) -0.011(7) -0.011(7)
C2X' 0.035(9) 0.033(8) 0.043(9) 0.002(8) -0.011(7) -0.005(7)
F1X' 0.031(9) 0.038(10) 0.048(9) -0.017(8) -0.008(7) -0.007(8)
F2X' 0.046(11) 0.032(8) 0.074(12) 0.011(9) -0.024(9) -0.023(8)
F3X' 0.064(11) 0.036(9) 0.058(12) 0.014(9) -0.028(9) -0.019(8)
F4X' 0.038(10) 0.063(11) 0.048(9) -0.011(8) -0.009(7) 0.002(9)
I1X' 0.018(3) 0.030(3) 0.028(3) -0.009(2) -0.006(2) 0.008(2)
I2X' 0.025(3) 0.024(2) 0.028(4) 0.005(3) -0.005(3) -0.004(2)

loop_
_atom_type_symbol
_atom_type_description
_atom_type_scat_dispersion_real
_atom_type_scat_dispersion_imag
_atom_type_scat_source
C C 0.0033 0.0016 'International Tables Vol C Tables 4.2.6.8 and 6.1.1.4'
H H 0.0000 0.0000 'International Tables Vol C Tables 4.2.6.8 and 6.1.1.4'
N N 0.0061 0.0033 'International Tables Vol C Tables 4.2.6.8 and 6.1.1.4'
O O 0.0106 0.0060 'International Tables Vol C Tables 4.2.6.8 and 6.1.1.4'
F F 0.0171 0.0103 'International Tables Vol C Tables 4.2.6.8 and 6.1.1.4'
I I -0.4742 1.8119 'International Tables Vol C Tables 4.2.6.8 and 6.1.1.4'

loop_
_geom_angle_atom_site_label_1
_geom_angle_atom_site_label_2
_geom_angle_atom_site_label_3
_geom_angle
N2A C3A C4A 120.3(11)
N2A C3A H3A 119.9
C4A C3A H3A 119.9
C3A C4A C5A 121.9(12)
C3A C4A H4A 119.0
C5A C4A H4A 119.0
C4A C5A C6A 115.6(11)
C4A C5A C8A 122.6(11)
C6A C5A C8A 121.8(11)
C7A C6A C5A 122.1(11)
C7A C6A H6A 118.9
C5A C6A H6A 118.9
N2A C7A C6A 119.7(11)
N2A C7A H7A 120.1
C6A C7A H7A 120.1
C5A C8A H8A1 109.5
C5A C8A H8A2 109.5
H8A1 C8A H8A2 109.5
C5A C8A H8A3 109.5
H8A1 C8A H8A3 109.5
H8A2 C8A H8A3 109.5
C3A N2A C7A 120.3(11)
C3A N2A O1A 119.6(10)
C7A N2A O1A 120.0(10)
N2B C3B C4B 120.5(11)
N2B C3B H3B 119.8
C4B C3B H3B 119.8
C5B C4B C3B 122.1(12)
C5B C4B H4B 118.9
C3B C4B H4B 118.9
C4B C5B C6B 115.2(11)
C4B C5B C8B 122.6(11)
C6B C5B C8B 122.2(11)
C7B C6B C5B 122.5(11)
C7B C6B H6B 118.8
C5B C6B H6B 118.8
N2B C7B C6B 120.0(11)
N2B C7B H7B 120.0
C6B C7B H7B 120.0
C5B C8B H8B1 109.5
C5B C8B H8B2 109.5
H8B1 C8B H8B2 109.5
C5B C8B H8B3 109.5
H8B1 C8B H8B3 109.5
H8B2 C8B H8B3 109.5
C3B N2B C7B 119.7(11)
C3B N2B O1B 121.1(10)
C7B N2B O1B 119.2(10)
N2C C3C C4C 119.9(12)
N2C C3C H3C 120.0
C4C C3C H3C 120.0
C3C C4C C5C 122.5(12)
C3C C4C H4C 118.7
C5C C4C H4C 118.7
C6C C5C C4C 115.0(12)
C6C C5C C8C 123.3(12)
C4C C5C C8C 121.7(12)
C5C C6C C7C 122.6(12)
C5C C6C H6C 118.7
C7C C6C H6C 118.7
N2C C7C C6C 119.6(12)
N2C C7C H7C 120.2
C6C C7C H7C 120.2
C5C C8C H8C1 109.5
C5C C8C H8C2 109.5
H8C1 C8C H8C2 109.5
C5C C8C H8C3 109.5
H8C1 C8C H8C3 109.5
H8C2 C8C H8C3 109.5
C3C N2C C7C 120.3(12)
C3C N2C O1C 120.8(10)
C7C N2C O1C 118.8(10)
F2S C1S F1S 108.2(10)
F2S C1S C2S 109.0(8)
F1S C1S C2S 108.4(8)
F2S C1S I1S 110.2(7)
F1S C1S I1S 108.7(7)
C2S C1S I1S 112.2(7)
F4S C2S F3S 109.0(10)
F4S C2S C1S 107.5(8)
F3S C2S C1S 108.3(8)
F4S C2S I2S 109.2(7)
F3S C2S I2S 109.5(7)
C1S C2S I2S 113.3(7)
F1T C1T F2T 107.4(11)
F1T C1T C2T 108.8(10)
F2T C1T C2T 109.0(9)
F1T C1T I1T 108.9(8)
F2T C1T I1T 109.7(8)
C2T C1T I1T 112.8(7)
F4T C2T F3T 107.6(12)
F4T C2T C1T 109.0(10)
F3T C2T C1T 108.2(9)
F4T C2T I2T 109.8(8)
F3T C2T I2T 108.5(8)
C1T C2T I2T 113.5(7)
F1T' C1T' F2T' 108.0(15)
F1T' C1T' C2T' 108.8(13)
F2T' C1T' C2T' 108.6(13)
F1T' C1T' I1T' 109.6(12)
F2T' C1T' I1T' 109.7(12)
C2T' C1T' I1T' 112.1(11)
F3T' C2T' F4T' 108.8(15)
F3T' C2T' C1T' 108.4(13)
F4T' C2T' C1T' 108.3(13)
F3T' C2T' I2T' 109.5(12)
F4T' C2T' I2T' 109.1(12)
C1T' C2T' I2T' 112.7(11)
F1U C1U F2U 107.6(11)
F1U C1U C2U 108.0(10)
F2U C1U C2U 108.9(10)
F1U C1U I1U 109.5(8)
F2U C1U I1U 110.7(8)
C2U C1U I1U 112.0(7)
F4U C2U F3U 108.7(11)
F4U C2U C1U 108.1(10)
F3U C2U C1U 108.8(10)
F4U C2U I2U 110.5(9)
F3U C2U I2U 109.1(8)
C1U C2U I2U 111.6(7)
F1U' C1U' F2U' 108.4(15)
F1U' C1U' C2U' 108.4(13)
F2U' C1U' C2U' 108.4(13)
F1U' C1U' I1U 109.6(12)
F2U' C1U' I1U 109.4(12)
C2U' C1U' I1U 112.5(10)
F4U' C2U' F3U' 108.6(15)
F4U' C2U' C1U' 108.7(13)
F3U' C2U' C1U' 108.1(13)
F4U' C2U' I2U' 108.5(12)
F3U' C2U' I2U' 110.3(12)
C1U' C2U' I2U' 112.5(10)
F1V C1V F2V 108.4(11)
F1V C1V C2V 108.9(10)
F2V C1V C2V 108.7(10)
F1V C1V I1V 110.3(9)
F2V C1V I1V 109.8(8)
C2V C1V I1V 110.6(7)
F3V C2V F4V 108.4(11)
F3V C2V C1V 108.8(10)
F4V C2V C1V 108.6(9)
F3V C2V I2V 109.2(8)
F4V C2V I2V 108.9(8)
C1V C2V I2V 112.9(7)
F1V' C1V' F2V' 108.0(15)
F1V' C1V' C2V' 109.3(13)
F2V' C1V' C2V' 108.3(13)
F1V' C1V' I1V 109.8(12)
F2V' C1V' I1V 109.1(12)
C2V' C1V' I1V 112.2(10)
F3V' C2V' F4V' 108.0(15)
F3V' C2V' C1V' 108.6(13)
F4V' C2V' C1V' 108.2(13)
F3V' C2V' I2V' 109.4(12)
F4V' C2V' I2V' 109.1(12)
C1V' C2V' I2V' 113.4(10)
F2W C1W F1W 108.8(11)
F2W C1W C2W 107.8(9)
F1W C1W C2W 108.3(9)
F2W C1W I1W 110.9(8)
F1W C1W I1W 110.3(7)
C2W C1W I1W 110.7(7)
F3W C2W F4W 108.0(10)
F3W C2W C1W 107.8(8)
F4W C2W C1W 108.4(9)
F3W C2W I2W 110.4(7)
F4W C2W I2W 109.8(7)
C1W C2W I2W 112.3(7)
F2X C1X F1X 110.3(14)
F2X C1X C2X 107.5(11)
F1X C1X C2X 108.0(12)
F2X C1X I1X 109.5(10)
F1X C1X I1X 109.5(10)
C2X C1X I1X 112.0(9)
F3X C2X F4X 110.8(14)
F3X C2X C1X 107.2(11)
F4X C2X C1X 107.1(11)
F3X C2X I2X 108.3(10)
F4X C2X I2X 109.1(10)
C1X C2X I2X 114.2(9)
F2X' C1X' F1X' 111.5(14)
F2X' C1X' C2X' 106.4(12)
F1X' C1X' C2X' 105.3(11)
F2X' C1X' I1X' 109.7(10)
F1X' C1X' I1X' 110.4(10)
C2X' C1X' I1X' 113.4(9)
F4X' C2X' F3X' 110.8(14)
F4X' C2X' C1X' 107.1(11)
F3X' C2X' C1X' 106.9(12)
F4X' C2X' I2X' 110.8(10)
F3X' C2X' I2X' 109.9(10)
C1X' C2X' I2X' 111.2(9)

loop_
_geom_bond_atom_site_label_1
_geom_bond_atom_site_label_2
_geom_bond_distance
C3A N2A 1.339(11)
C3A C4A 1.373(12)
C3A H3A 0.9500
C4A C5A 1.379(12)
C4A H4A 0.9500
C5A C6A 1.381(12)
C5A C8A 1.502(15)
C6A C7A 1.376(12)
C6A H6A 0.9500
C7A N2A 1.344(10)
C7A H7A 0.9500
C8A H8A1 0.9800
C8A H8A2 0.9800
C8A H8A3 0.9800
N2A O1A 1.349(11)
C3B N2B 1.333(10)
C3B C4B 1.376(12)
C3B H3B 0.9500
C4B C5B 1.375(12)
C4B H4B 0.9500
C5B C6B 1.376(12)
C5B C8B 1.506(15)
C6B C7B 1.372(12)
C6B H6B 0.9500
C7B N2B 1.346(10)
C7B H7B 0.9500
C8B H8B1 0.9800
C8B H8B2 0.9800
C8B H8B3 0.9800
N2B O1B 1.349(11)
C3C N2C 1.336(11)
C3C C4C 1.371(13)
C3C H3C 0.9500
C4C C5C 1.378(12)
C4C H4C 0.9500
C5C C6C 1.375(12)
C5C C8C 1.505(15)
C6C C7C 1.375(13)
C6C H6C 0.9500
C7C N2C 1.343(11)
C7C H7C 0.9500
C8C H8C1 0.9800
C8C H8C2 0.9800
C8C H8C3 0.9800
N2C O1C 1.344(11)
C1S F2S 1.349(9)
C1S F1S 1.351(9)
C1S C2S 1.515(12)
C1S I1S 2.161(9)
C2S F4S 1.353(9)
C2S F3S 1.354(9)
C2S I2S 2.159(9)
C1T F1T 1.349(9)
C1T F2T 1.351(9)
C1T C2T 1.515(12)
C1T I1T 2.165(9)
C2T F4T 1.351(9)
C2T F3T 1.351(9)
C2T I2T 2.160(9)
C1T' F1T' 1.348(10)
C1T' F2T' 1.349(10)
C1T' C2T' 1.514(13)
C1T' I1T' 2.157(10)
C2T' F3T' 1.350(10)
C2T' F4T' 1.351(10)
C2T' I2T' 2.157(10)
C1U F1U 1.349(9)
C1U F2U 1.351(9)
C1U C2U 1.516(13)
C1U I1U 2.152(9)
C2U F4U 1.350(10)
C2U F3U 1.352(9)
C2U I2U 2.160(9)
I1U C1U' 2.157(10)
C1U' F1U' 1.349(10)
C1U' F2U' 1.349(10)
C1U' C2U' 1.515(13)
C2U' F4U' 1.350(10)
C2U' F3U' 1.350(10)
C2U' I2U' 2.159(10)
C1V F1V 1.345(9)
C1V F2V 1.348(9)
C1V C2V 1.513(13)
C1V I1V 2.149(9)
C2V F3V 1.349(9)
C2V F4V 1.349(9)
C2V I2V 2.148(9)
I1V C1V' 2.159(10)
C1V' F1V' 1.349(10)
C1V' F2V' 1.350(10)
C1V' C2V' 1.513(13)
C2V' F3V' 1.350(10)
C2V' F4V' 1.351(10)
C2V' I2V' 2.158(10)
C1W F2W 1.345(9)
C1W F1W 1.348(9)
C1W C2W 1.516(12)
C1W I1W 2.154(9)
C2W F3W 1.346(9)
C2W F4W 1.346(9)
C2W I2W 2.152(9)
C1X F2X 1.346(10)
C1X F1X 1.347(10)
C1X C2X 1.517(13)
C1X I1X 2.168(10)
C2X F3X 1.348(10)
C2X F4X 1.350(10)
C2X I2X 2.161(10)
C1X' F2X' 1.348(10)
C1X' F1X' 1.350(10)
C1X' C2X' 1.524(13)
C1X' I1X' 2.158(10)
C2X' F4X' 1.346(10)
C2X' F3X' 1.350(10)
C2X' I2X' 2.166(10)

loop_
_geom_torsion_atom_site_label_1
_geom_torsion_atom_site_label_2
_geom_torsion_atom_site_label_3
_geom_torsion_atom_site_label_4
_geom_torsion
N2A C3A C4A C5A 0.1(11)
C3A C4A C5A C6A -0.5(12)
C3A C4A C5A C8A 177.4(12)
C4A C5A C6A C7A 1(2)
C8A C5A C6A C7A -176.5(17)
C5A C6A C7A N2A -2(3)
C4A C3A N2A C7A -0.7(19)
C4A C3A N2A O1A -178.1(10)
C6A C7A N2A C3A 2(2)
C6A C7A N2A O1A 179.1(15)
N2B C3B C4B C5B -0.3(11)
C3B C4B C5B C6B 0.6(14)
C3B C4B C5B C8B -177.6(13)
C4B C5B C6B C7B 0(3)
C8B C5B C6B C7B 178.4(19)
C5B C6B C7B N2B -1(3)
C4B C3B N2B C7B -1(2)
C4B C3B N2B O1B 177.7(11)
C6B C7B N2B C3B 2(3)
C6B C7B N2B O1B -177.0(18)
N2C C3C C4C C5C 0.2(12)
C3C C4C C5C C6C -1.3(15)
C3C C4C C5C C8C 177.8(13)
C4C C5C C6C C7C 0(3)
C8C C5C C6C C7C -179(2)
C5C C6C C7C N2C 2(4)
C4C C3C N2C C7C 2(2)
C4C C3C N2C O1C -175.4(11)
C6C C7C N2C C3C -4(3)
C6C C7C N2C O1C 174.2(19)
F2S C1S C2S F4S 62.7(12)
F1S C1S C2S F4S -179.8(9)
I1S C1S C2S F4S -59.7(9)
F2S C1S C2S F3S -179.7(10)
F1S C1S C2S F3S -62.2(12)
I1S C1S C2S F3S 57.9(10)
F2S C1S C2S I2S -58.0(10)
F1S C1S C2S I2S 59.5(10)
I1S C1S C2S I2S 179.6(5)
F1T C1T C2T F4T 178.9(12)
F2T C1T C2T F4T 62.0(14)
I1T C1T C2T F4T -60.1(11)
F1T C1T C2T F3T -64.4(14)
F2T C1T C2T F3T 178.7(11)
I1T C1T C2T F3T 56.6(11)
F1T C1T C2T I2T 56.1(11)
F2T C1T C2T I2T -60.7(11)
I1T C1T C2T I2T 177.1(6)
F1T' C1T' C2T' F3T' -63(2)
F2T' C1T' C2T' F3T' -180(2)
I1T' C1T' C2T' F3T' 58.7(19)
F1T' C1T' C2T' F4T' 179.4(19)
F2T' C1T' C2T' F4T' 62(2)
I1T' C1T' C2T' F4T' -59.2(18)
F1T' C1T' C2T' I2T' 58.7(18)
F2T' C1T' C2T' I2T' -58.5(19)
I1T' C1T' C2T' I2T' -179.9(14)
F1U C1U C2U F4U 175.6(11)
F2U C1U C2U F4U 59.1(13)
I1U C1U C2U F4U -63.7(11)
F1U C1U C2U F3U -66.5(14)
F2U C1U C2U F3U 177.0(12)
I1U C1U C2U F3U 54.2(12)
F1U C1U C2U I2U 54.0(11)
F2U C1U C2U I2U -62.6(11)
I1U C1U C2U I2U 174.7(7)
F1U' C1U' C2U' F4U' -174(2)
F2U' C1U' C2U' F4U' 69(2)
I1U C1U' C2U' F4U' -52(2)
F1U' C1U' C2U' F3U' -56(2)
F2U' C1U' C2U' F3U' -173(2)
I1U C1U' C2U' F3U' 65(2)
F1U' C1U' C2U' I2U' 66(2)
F2U' C1U' C2U' I2U' -51(2)
I1U C1U' C2U' I2U' -172.5(19)
F1V C1V C2V F3V -61.4(14)
F2V C1V C2V F3V -179.4(12)
I1V C1V C2V F3V 60.0(11)
F1V C1V C2V F4V -179.3(11)
F2V C1V C2V F4V 62.7(13)
I1V C1V C2V F4V -57.9(11)
F1V C1V C2V I2V 59.9(12)
F2V C1V C2V I2V -58.1(11)
I1V C1V C2V I2V -178.7(6)
F1V' C1V' C2V' F3V' -61(2)
F2V' C1V' C2V' F3V' -179(2)
I1V C1V' C2V' F3V' 60.8(19)
F1V' C1V' C2V' F4V' -178(2)
F2V' C1V' C2V' F4V' 64(2)
I1V C1V' C2V' F4V' -56.2(19)
F1V' C1V' C2V' I2V' 60.5(19)
F2V' C1V' C2V' I2V' -57.0(19)
I1V C1V' C2V' I2V' -177.4(16)
F2W C1W C2W F3W 178.4(10)
F1W C1W C2W F3W -64.1(12)
I1W C1W C2W F3W 56.9(10)
F2W C1W C2W F4W 61.7(13)
F1W C1W C2W F4W 179.2(10)
I1W C1W C2W F4W -59.8(10)
F2W C1W C2W I2W -59.8(10)
F1W C1W C2W I2W 57.7(10)
I1W C1W C2W I2W 178.7(5)
F2X C1X C2X F3X -177.4(14)
F1X C1X C2X F3X -58.4(17)
I1X C1X C2X F3X 62.3(13)
F2X C1X C2X F4X 63.6(17)
F1X C1X C2X F4X -177.4(15)
I1X C1X C2X F4X -56.7(14)
F2X C1X C2X I2X -57.3(14)
F1X C1X C2X I2X 61.7(14)
I1X C1X C2X I2X -177.6(9)
F2X' C1X' C2X' F4X' 64.5(17)
F1X' C1X' C2X' F4X' -177.0(14)
I1X' C1X' C2X' F4X' -56.2(14)
F2X' C1X' C2X' F3X' -176.7(15)
F1X' C1X' C2X' F3X' -58.2(16)
I1X' C1X' C2X' F3X' 62.6(14)
F2X' C1X' C2X' I2X' -56.7(14)
F1X' C1X' C2X' I2X' 61.8(13)
I1X' C1X' C2X' I2X' -177.4(9)
